data_7157713
loop_
_publ_author_name
'Choi, Jin Ho'
'Kim, Kunyoung'
'Oh, Harin'
'Han, Sangil'
'Mishra, Neeraj Kumar'
'Kim, In Su'

_publ_section_title
;
 Ru(ii)-Catalyzed C-H addition and oxidative cyclization of 2-aryl
 quinazolinones with activated aldehydes.
;
_journal_issue 47
_journal_name_full 'Organic &amp; biomolecular chemistry'
_journal_page_first 9611
_journal_page_last 9622
_journal_paper_doi 10.1039/d0ob01663b
_journal_volume 18
_journal_year 2020
_chemical_formula_moiety "'C19 H16 N2 O4"
_chemical_formula_sum 'C19 H16 N2 O4'
_chemical_formula_weight 336.34
_chemical_name_common isoindoloquinazolinone
_chemical_name_systematic
;
ethyl 12-hydroxy-4-methyl-10-oxo-10,12-dihydroisoindolo[1,2-b]quinazoline-12-carboxylate
;
_space_group_crystal_system orthorhombic
_space_group_IT_number 33
_space_group_name_Hall 'P 2c -2n'
_space_group_name_H-M_alt 'P n a 21'
_atom_sites_solution_hydrogens geom
_atom_sites_solution_primary direct
_atom_sites_solution_secondary difmap
_audit_creation_method SHELXL-2013
_audit_update_record
;
2020-07-02 deposited with the CCDC.	2020-09-22 downloaded from the CCDC.
;
_cell_angle_alpha 90
_cell_angle_beta 90
_cell_angle_gamma 90
_cell_formula_units_Z 4
_cell_length_a 7.67620(10)
_cell_length_b 12.3159(2)
_cell_length_c 17.1409(3)
_cell_measurement_reflns_used 6566
_cell_measurement_temperature 296(2)
_cell_measurement_theta_max 21.08
_cell_measurement_theta_min 2.38
_cell_volume 1620.49(4)
_computing_cell_refinement 'Bruker SAINT'
_computing_data_collection 'Bruker APEX2'
_computing_data_reduction 'Bruker SAINT'
_computing_molecular_graphics 'Bruker SHELXTL'
_computing_publication_material 'Bruker SHELXTL'
_computing_structure_refinement 'SHELXL-2013 (Sheldrick, 2013)'
_computing_structure_solution 'SHELXL-2013 (Sheldrick, 2013)'
_diffrn_ambient_temperature 296(2)
_diffrn_measured_fraction_theta_full 1.000
_diffrn_measured_fraction_theta_max 0.997
_diffrn_measurement_device_type 'Bruker APEX-II CCD'
_diffrn_measurement_method '\f and \w scans'
_diffrn_radiation_type MoK\a
_diffrn_radiation_wavelength 0.71073
_diffrn_reflns_av_R_equivalents 0.0000
_diffrn_reflns_av_unetI/netI 0.0187
_diffrn_reflns_Laue_measured_fraction_full 1.000
_diffrn_reflns_Laue_measured_fraction_max 0.997
_diffrn_reflns_limit_h_max 10
_diffrn_reflns_limit_h_min 0
_diffrn_reflns_limit_k_max 16
_diffrn_reflns_limit_k_min 0
_diffrn_reflns_limit_l_max 22
_diffrn_reflns_limit_l_min 0
_diffrn_reflns_number 2082
_diffrn_reflns_point_group_measured_fraction_full 0.518
_diffrn_reflns_point_group_measured_fraction_max 0.515
_diffrn_reflns_theta_full 25.242
_diffrn_reflns_theta_max 28.326
_diffrn_reflns_theta_min 2.036
_diffrn_source 'fine-focus sealed tube'
_exptl_absorpt_coefficient_mu 0.098
_exptl_crystal_colour Silver
_exptl_crystal_density_diffrn 1.379
_exptl_crystal_density_meas ?
_exptl_crystal_density_method none
_exptl_crystal_description Block
_exptl_crystal_F_000 704
_exptl_crystal_size_max 0.280
_exptl_crystal_size_mid 0.160
_exptl_crystal_size_min 0.040
_refine_diff_density_max 0.330
_refine_diff_density_min -0.213
_refine_diff_density_rms 0.051
_refine_ls_abs_structure_details
;
No quotients, so Flack parameter determined by classical intensity fit
;
_refine_ls_abs_structure_Flack 1.4(18)
_refine_ls_extinction_method none
_refine_ls_goodness_of_fit_ref 1.004
_refine_ls_hydrogen_treatment constr
_refine_ls_matrix_type full
_refine_ls_number_parameters 226
_refine_ls_number_reflns 2082
_refine_ls_number_restraints 2
_refine_ls_restrained_S_all 1.023
_refine_ls_R_factor_all 0.0694
_refine_ls_R_factor_gt 0.0549
_refine_ls_shift/su_max 0.000
_refine_ls_shift/su_mean 0.000
_refine_ls_structure_factor_coef Fsqd
_refine_ls_weighting_details 'w=1/[\s^2^(Fo^2^)+(0.1230P)^2^] where P=(Fo^2^+2Fc^2^)/3'
_refine_ls_weighting_scheme calc
_refine_ls_wR_factor_gt 0.1498
_refine_ls_wR_factor_ref 0.1613
_reflns_Friedel_coverage 0.000
_reflns_Friedel_fraction_full 0.000
_reflns_Friedel_fraction_max 0.000
_reflns_number_gt 1605
_reflns_number_total 2082
_reflns_threshold_expression 'I > 2\s(I)'
_cod_data_source_file d0ob01663b2.cif
_cod_data_source_block 20200612_0m
_cod_depositor_comments
;
The following automatic conversions were performed:

data item '_exptl_crystal_density_meas' value 'none' was changed to
'?' -- the value is perceived as not measured.

Automatic conversion script
Id: cif_fix_values 7556 2019-12-06 15:28:31Z antanas 

 Adding full bibliography for 7157713.cif.
;
_cod_database_code 7157713
_shelx_space_group_comment
;
The symmetry employed for this shelxl refinement is uniquely defined
by the following loop, which should always be used as a source of
symmetry information in preference to the above space-group names.
They are only intended as comments.
;
_shelx_estimated_absorpt_t_min 0.973
_shelx_estimated_absorpt_t_max 0.996
_shelxl_version_number 2013-4

loop_
_space_group_symop_operation_xyz
'x, y, z'
'-x, -y, z+1/2'
'-x+1/2, y+1/2, z+1/2'
'x+1/2, -y+1/2, z'

loop_
_atom_site_label
_atom_site_type_symbol
_atom_site_fract_x
_atom_site_fract_y
_atom_site_fract_z
_atom_site_U_iso_or_equiv
_atom_site_adp_type
_atom_site_occupancy
_atom_site_site_symmetry_order
_atom_site_calc_flag
_atom_site_refinement_flags_posn
_atom_site_refinement_flags_adp
_atom_site_refinement_flags_occupancy
_atom_site_disorder_assembly
_atom_site_disorder_group
O1 O 0.2469(4) 0.3983(2) 0.47142(17) 0.0661(7) Uani 1 1 d . . . . .
O2 O 0.2756(3) 0.41078(18) 0.29541(14) 0.0538(6) Uani 1 1 d . . . . .
H2A H 0.3568 0.4510 0.2840 0.081 Uiso 1 1 calc R U . . .
O3 O -0.0288(4) 0.30729(19) 0.3243(2) 0.0727(7) Uani 1 1 d . . . . .
O4 O -0.1312(3) 0.4518(2) 0.38892(18) 0.0707(8) Uani 1 1 d . . . . .
N1 N 0.1895(3) 0.54032(18) 0.39247(14) 0.0430(5) Uani 1 1 d . . . . .
N2 N 0.2038(4) 0.7257(2) 0.42958(17) 0.0491(6) Uani 1 1 d . . . . .
C1 C 0.2418(4) 0.4974(3) 0.46279(19) 0.0487(7) Uani 1 1 d . . . . .
C2 C 0.1378(4) 0.4724(2) 0.32456(17) 0.0445(6) Uani 1 1 d . . . . .
C3 C 0.0830(4) 0.5600(3) 0.26757(17) 0.0457(6) Uani 1 1 d . . . . .
C4 C 0.0226(5) 0.5451(3) 0.19207(19) 0.0564(8) Uani 1 1 d . . . . .
H4A H 0.0129 0.4762 0.1702 0.068 Uiso 1 1 calc R U . . .
C5 C -0.0231(5) 0.6385(3) 0.1502(2) 0.0650(9) Uani 1 1 d . . . . .
H5A H -0.0659 0.6321 0.0997 0.078 Uiso 1 1 calc R U . . .
C6 C -0.0049(5) 0.7406(3) 0.1836(2) 0.0603(9) Uani 1 1 d . . . . .
H6A H -0.0370 0.8009 0.1543 0.072 Uiso 1 1 calc R U . . .
C7 C 0.0586(4) 0.7571(3) 0.2583(2) 0.0508(8) Uani 1 1 d . . . . .
C8 C 0.1013(4) 0.6626(2) 0.29987(18) 0.0445(6) Uani 1 1 d . . . . .
C9 C 0.1697(4) 0.6513(2) 0.37954(18) 0.0436(6) Uani 1 1 d . . . . .
C10 C 0.2666(4) 0.6897(3) 0.5018(2) 0.0510(8) Uani 1 1 d . . . . .
C11 C 0.3071(6) 0.7676(3) 0.5585(2) 0.0687(10) Uani 1 1 d . . . . .
H11A H 0.2934 0.8410 0.5473 0.082 Uiso 1 1 calc R U . . .
C12 C 0.3675(6) 0.7357(4) 0.6312(3) 0.0786(13) Uani 1 1 d . . . . .
H12A H 0.3925 0.7877 0.6689 0.094 Uiso 1 1 calc R U . . .
C13 C 0.3908(6) 0.6261(4) 0.6480(2) 0.0733(11) Uani 1 1 d . . . . .
H13A H 0.4340 0.6053 0.6965 0.088 Uiso 1 1 calc R U . . .
C14 C 0.3507(5) 0.5491(3) 0.5939(2) 0.0642(9) Uani 1 1 d . . . . .
H14A H 0.3652 0.4759 0.6058 0.077 Uiso 1 1 calc R U . . .
C15 C 0.2877(4) 0.5797(3) 0.52018(19) 0.0500(7) Uani 1 1 d . . . . .
C16 C -0.0164(5) 0.3990(2) 0.34664(17) 0.0501(7) Uani 1 1 d . . . . .
C17 C -0.2920(7) 0.3955(5) 0.4101(3) 0.0959(17) Uani 1 1 d D . . . .
H17A H -0.3916 0.4378 0.3930 0.115 Uiso 1 1 calc R U . . .
H17B H -0.2963 0.3256 0.3841 0.115 Uiso 1 1 calc R U . . .
C18 C -0.3003(11) 0.3798(8) 0.4940(4) 0.136(3) Uani 1 1 d D . . . .
H18A H -0.4059 0.3423 0.5071 0.204 Uiso 1 1 calc R U . . .
H18B H -0.2985 0.4492 0.5195 0.204 Uiso 1 1 calc R U . . .
H18C H -0.2020 0.3377 0.5107 0.204 Uiso 1 1 calc R U . . .
C19 C 0.0827(6) 0.8680(3) 0.2909(3) 0.0636(9) Uani 1 1 d . . . . .
H19A H 0.0448 0.9208 0.2534 0.095 Uiso 1 1 calc R U . . .
H19B H 0.2036 0.8794 0.3026 0.095 Uiso 1 1 calc R U . . .
H19C H 0.0151 0.8753 0.3377 0.095 Uiso 1 1 calc R U . . .

loop_
_atom_site_aniso_label
_atom_site_aniso_U_11
_atom_site_aniso_U_22
_atom_site_aniso_U_33
_atom_site_aniso_U_23
_atom_site_aniso_U_13
_atom_site_aniso_U_12
O1 0.096(2) 0.0466(13) 0.0560(13) 0.0063(10) -0.0142(13) -0.0049(12)
O2 0.0571(13) 0.0496(12) 0.0546(13) -0.0040(10) 0.0049(10) 0.0021(9)
O3 0.0860(18) 0.0500(12) 0.0823(17) -0.0057(13) -0.0006(15) -0.0195(13)
O4 0.0646(15) 0.0658(15) 0.0817(19) -0.0110(13) 0.0203(14) -0.0201(12)
N1 0.0500(12) 0.0375(11) 0.0414(12) 0.0001(10) -0.0004(10) -0.0046(10)
N2 0.0576(14) 0.0389(12) 0.0509(14) -0.0020(10) -0.0014(12) -0.0002(11)
C1 0.0587(17) 0.0453(16) 0.0422(15) 0.0068(12) -0.0003(13) -0.0020(13)
C2 0.0510(15) 0.0422(13) 0.0402(13) 0.0006(12) -0.0008(13) -0.0006(12)
C3 0.0454(14) 0.0489(16) 0.0428(14) 0.0033(12) 0.0013(12) -0.0036(12)
C4 0.063(2) 0.059(2) 0.0476(16) -0.0024(15) -0.0034(15) -0.0051(15)
C5 0.067(2) 0.080(2) 0.0474(17) 0.0103(17) -0.0073(16) -0.0034(18)
C6 0.0555(18) 0.064(2) 0.061(2) 0.0226(17) -0.0052(15) -0.0028(16)
C7 0.0416(14) 0.0492(16) 0.062(2) 0.0136(14) 0.0067(14) -0.0001(12)
C8 0.0417(13) 0.0452(14) 0.0467(15) 0.0054(12) 0.0036(12) -0.0032(11)
C9 0.0414(13) 0.0403(14) 0.0492(16) 0.0034(12) 0.0074(13) -0.0021(11)
C10 0.0548(18) 0.0481(17) 0.0502(17) -0.0056(14) 0.0007(13) -0.0038(13)
C11 0.084(3) 0.060(2) 0.062(2) -0.0138(17) -0.005(2) -0.0078(19)
C12 0.102(3) 0.077(3) 0.057(2) -0.0180(19) -0.010(2) -0.020(2)
C13 0.090(3) 0.078(3) 0.051(2) 0.0006(18) -0.0131(19) -0.013(2)
C14 0.077(2) 0.066(2) 0.0504(19) 0.0044(16) -0.0065(18) -0.0129(18)
C15 0.0551(17) 0.0504(16) 0.0446(15) -0.0011(13) 0.0002(13) -0.0066(13)
C16 0.0585(17) 0.0487(15) 0.0432(15) 0.0033(12) -0.0038(13) -0.0081(14)
C17 0.081(3) 0.117(4) 0.089(3) 0.000(3) 0.021(3) -0.044(3)
C18 0.112(5) 0.205(9) 0.091(4) 0.007(5) 0.016(4) -0.073(6)
C19 0.0631(19) 0.0477(16) 0.080(2) 0.0123(16) 0.0024(18) 0.0015(15)

loop_
_atom_type_symbol
_atom_type_description
_atom_type_scat_dispersion_real
_atom_type_scat_dispersion_imag
_atom_type_scat_source
C C 0.0033 0.0016 'International Tables Vol C Tables 4.2.6.8 and 6.1.1.4'
H H 0.0000 0.0000 'International Tables Vol C Tables 4.2.6.8 and 6.1.1.4'
N N 0.0061 0.0033 'International Tables Vol C Tables 4.2.6.8 and 6.1.1.4'
O O 0.0106 0.0060 'International Tables Vol C Tables 4.2.6.8 and 6.1.1.4'

loop_
_geom_angle_atom_site_label_1
_geom_angle_atom_site_label_2
_geom_angle_atom_site_label_3
_geom_angle
_geom_angle_site_symmetry_1
_geom_angle_site_symmetry_3
_geom_angle_publ_flag
C2 O2 H2A 109.5 . . ?
C16 O4 C17 117.9(3) . . ?
C1 N1 C9 123.3(3) . . ?
C1 N1 C2 123.2(2) . . ?
C9 N1 C2 113.5(2) . . ?
C9 N2 C10 115.8(3) . . ?
O1 C1 N1 119.7(3) . . ?
O1 C1 C15 127.0(3) . . ?
N1 C1 C15 113.3(3) . . ?
O2 C2 N1 112.6(2) . . ?
O2 C2 C3 111.5(2) . . ?
N1 C2 C3 100.3(2) . . ?
O2 C2 C16 110.6(2) . . ?
N1 C2 C16 110.1(2) . . ?
C3 C2 C16 111.3(2) . . ?
C8 C3 C4 121.8(3) . . ?
C8 C3 C2 111.3(3) . . ?
C4 C3 C2 126.9(3) . . ?
C3 C4 C5 116.9(3) . . ?
C3 C4 H4A 121.5 . . ?
C5 C4 H4A 121.5 . . ?
C6 C5 C4 120.5(3) . . ?
C6 C5 H5A 119.7 . . ?
C4 C5 H5A 119.7 . . ?
C7 C6 C5 123.3(3) . . ?
C7 C6 H6A 118.3 . . ?
C5 C6 H6A 118.3 . . ?
C6 C7 C8 115.5(3) . . ?
C6 C7 C19 121.8(3) . . ?
C8 C7 C19 122.8(3) . . ?
C3 C8 C7 121.9(3) . . ?
C3 C8 C9 108.7(2) . . ?
C7 C8 C9 129.3(3) . . ?
N2 C9 N1 124.9(3) . . ?
N2 C9 C8 128.8(3) . . ?
N1 C9 C8 106.2(2) . . ?
C15 C10 N2 123.1(3) . . ?
C15 C10 C11 118.8(3) . . ?
N2 C10 C11 118.2(3) . . ?
C12 C11 C10 120.2(4) . . ?
C12 C11 H11A 119.9 . . ?
C10 C11 H11A 119.9 . . ?
C11 C12 C13 120.2(3) . . ?
C11 C12 H12A 119.9 . . ?
C13 C12 H12A 119.9 . . ?
C14 C13 C12 120.3(4) . . ?
C14 C13 H13A 119.8 . . ?
C12 C13 H13A 119.8 . . ?
C13 C14 C15 120.3(4) . . ?
C13 C14 H14A 119.9 . . ?
C15 C14 H14A 119.9 . . ?
C10 C15 C14 120.1(3) . . ?
C10 C15 C1 119.6(3) . . ?
C14 C15 C1 120.3(3) . . ?
O3 C16 O4 126.2(3) . . ?
O3 C16 C2 122.6(3) . . ?
O4 C16 C2 111.1(3) . . ?
C18 C17 O4 110.3(5) . . ?
C18 C17 H17A 109.6 . . ?
O4 C17 H17A 109.6 . . ?
C18 C17 H17B 109.6 . . ?
O4 C17 H17B 109.6 . . ?
H17A C17 H17B 108.1 . . ?
C17 C18 H18A 109.5 . . ?
C17 C18 H18B 109.5 . . ?
H18A C18 H18B 109.5 . . ?
C17 C18 H18C 109.5 . . ?
H18A C18 H18C 109.5 . . ?
H18B C18 H18C 109.5 . . ?
C7 C19 H19A 109.5 . . ?
C7 C19 H19B 109.5 . . ?
H19A C19 H19B 109.5 . . ?
C7 C19 H19C 109.5 . . ?
H19A C19 H19C 109.5 . . ?
H19B C19 H19C 109.5 . . ?

loop_
_geom_bond_atom_site_label_1
_geom_bond_atom_site_label_2
_geom_bond_distance
_geom_bond_site_symmetry_2
_geom_bond_publ_flag
O1 C1 1.230(4) . ?
O2 C2 1.395(4) . ?
O2 H2A 0.8200 . ?
O3 C16 1.196(4) . ?
O4 C16 1.314(4) . ?
O4 C17 1.462(5) . ?
N1 C1 1.376(4) . ?
N1 C9 1.393(4) . ?
N1 C2 1.487(4) . ?
N2 C9 1.282(4) . ?
N2 C10 1.400(5) . ?
C1 C15 1.456(5) . ?
C2 C3 1.515(4) . ?
C2 C16 1.537(4) . ?
C3 C8 1.386(5) . ?
C3 C4 1.387(4) . ?
C4 C5 1.400(5) . ?
C4 H4A 0.9300 . ?
C5 C6 1.388(6) . ?
C5 H5A 0.9300 . ?
C6 C7 1.385(5) . ?
C6 H6A 0.9300 . ?
C7 C8 1.404(4) . ?
C7 C19 1.487(5) . ?
C8 C9 1.470(5) . ?
C10 C15 1.400(5) . ?
C10 C11 1.400(5) . ?
C11 C12 1.388(6) . ?
C11 H11A 0.9300 . ?
C12 C13 1.392(6) . ?
C12 H12A 0.9300 . ?
C13 C14 1.362(6) . ?
C13 H13A 0.9300 . ?
C14 C15 1.405(5) . ?
C14 H14A 0.9300 . ?
C17 C18 1.451(7) . ?
C17 H17A 0.9700 . ?
C17 H17B 0.9700 . ?
C18 H18A 0.9600 . ?
C18 H18B 0.9600 . ?
C18 H18C 0.9600 . ?
C19 H19A 0.9600 . ?
C19 H19B 0.9600 . ?
C19 H19C 0.9600 . ?

loop_
_geom_hbond_atom_site_label_D
_geom_hbond_atom_site_label_H
_geom_hbond_atom_site_label_A
_geom_hbond_distance_DH
_geom_hbond_distance_HA
_geom_hbond_distance_DA
_geom_hbond_angle_DHA
_geom_hbond_site_symmetry_A
C17 H17B O3 0.97 2.63 3.421(6) 139.0 4_455

loop_
_geom_torsion_atom_site_label_1
_geom_torsion_atom_site_label_2
_geom_torsion_atom_site_label_3
_geom_torsion_atom_site_label_4
_geom_torsion
_geom_torsion_site_symmetry_1
_geom_torsion_site_symmetry_2
_geom_torsion_site_symmetry_3
_geom_torsion_site_symmetry_4
_geom_torsion_publ_flag
C9 N1 C1 O1 175.9(3) . . . . ?
C2 N1 C1 O1 -0.1(5) . . . . ?
C9 N1 C1 C15 -4.7(4) . . . . ?
C2 N1 C1 C15 179.4(3) . . . . ?
C1 N1 C2 O2 -65.0(4) . . . . ?
C9 N1 C2 O2 118.7(3) . . . . ?
C1 N1 C2 C3 176.3(3) . . . . ?
C9 N1 C2 C3 0.1(3) . . . . ?
C1 N1 C2 C16 58.9(4) . . . . ?
C9 N1 C2 C16 -117.3(3) . . . . ?
O2 C2 C3 C8 -119.6(3) . . . . ?
N1 C2 C3 C8 -0.2(3) . . . . ?
C16 C2 C3 C8 116.3(3) . . . . ?
O2 C2 C3 C4 59.9(4) . . . . ?
N1 C2 C3 C4 179.3(3) . . . . ?
C16 C2 C3 C4 -64.2(4) . . . . ?
C8 C3 C4 C5 -1.5(5) . . . . ?
C2 C3 C4 C5 179.1(3) . . . . ?
C3 C4 C5 C6 1.0(6) . . . . ?
C4 C5 C6 C7 0.4(6) . . . . ?
C5 C6 C7 C8 -1.3(5) . . . . ?
C5 C6 C7 C19 177.6(4) . . . . ?
C4 C3 C8 C7 0.5(5) . . . . ?
C2 C3 C8 C7 -179.9(3) . . . . ?
C4 C3 C8 C9 -179.2(3) . . . . ?
C2 C3 C8 C9 0.3(3) . . . . ?
C6 C7 C8 C3 0.8(4) . . . . ?
C19 C7 C8 C3 -178.0(3) . . . . ?
C6 C7 C8 C9 -179.5(3) . . . . ?
C19 C7 C8 C9 1.7(5) . . . . ?
C10 N2 C9 N1 0.5(4) . . . . ?
C10 N2 C9 C8 179.4(3) . . . . ?
C1 N1 C9 N2 2.9(5) . . . . ?
C2 N1 C9 N2 179.2(3) . . . . ?
C1 N1 C9 C8 -176.2(3) . . . . ?
C2 N1 C9 C8 0.1(3) . . . . ?
C3 C8 C9 N2 -179.3(3) . . . . ?
C7 C8 C9 N2 1.0(5) . . . . ?
C3 C8 C9 N1 -0.2(3) . . . . ?
C7 C8 C9 N1 -180.0(3) . . . . ?
C9 N2 C10 C15 -1.6(5) . . . . ?
C9 N2 C10 C11 179.6(3) . . . . ?
C15 C10 C11 C12 0.3(6) . . . . ?
N2 C10 C11 C12 179.1(4) . . . . ?
C10 C11 C12 C13 1.0(7) . . . . ?
C11 C12 C13 C14 -1.5(7) . . . . ?
C12 C13 C14 C15 0.9(7) . . . . ?
N2 C10 C15 C14 -179.7(3) . . . . ?
C11 C10 C15 C14 -0.9(5) . . . . ?
N2 C10 C15 C1 -0.5(5) . . . . ?
C11 C10 C15 C1 178.3(3) . . . . ?
C13 C14 C15 C10 0.4(6) . . . . ?
C13 C14 C15 C1 -178.9(4) . . . . ?
O1 C1 C15 C10 -177.1(3) . . . . ?
N1 C1 C15 C10 3.5(4) . . . . ?
O1 C1 C15 C14 2.1(5) . . . . ?
N1 C1 C15 C14 -177.3(3) . . . . ?
C17 O4 C16 O3 -1.3(6) . . . . ?
C17 O4 C16 C2 175.8(4) . . . . ?
O2 C2 C16 O3 -16.2(4) . . . . ?
N1 C2 C16 O3 -141.3(3) . . . . ?
C3 C2 C16 O3 108.5(4) . . . . ?
O2 C2 C16 O4 166.6(3) . . . . ?
N1 C2 C16 O4 41.5(4) . . . . ?
C3 C2 C16 O4 -68.7(4) . . . . ?
C16 O4 C17 C18 114.8(7) . . . . ?
